data_2226370
loop_
_publ_author_name
'Gowda, B. Thimme'
'Tokar\<c\'ik, Miroslav'
'Shakuntala, K.'
'Ko\<z\'i\<sek, Jozef'
'Fuess, Hartmut'

_publ_section_title
;
 <i>N</i>-(3-Chlorophenyl)maleamic acid
;
_journal_coeditor_code BX2280
_journal_issue 7
_journal_name_full 'Acta Crystallographica Section E'
_journal_page_first o1643
_journal_paper_doi 10.1107/S1600536810021446
_journal_volume 66
_journal_year 2010
_chemical_formula_iupac 'C10 H8 Cl N O3'
_chemical_formula_moiety 'C10 H8 Cl N O3'
_chemical_formula_sum 'C10 H8 Cl N O3'
_chemical_formula_weight 225.62
_chemical_name_systematic
;
<i>N</i>-(3-Chlorophenyl)maleamic acid
;
_space_group_IT_number 14
_symmetry_cell_setting monoclinic
_symmetry_space_group_name_Hall '-P 2ybc'
_symmetry_space_group_name_H-M 'P 1 21/c 1'
_atom_sites_solution_hydrogens geom
_atom_sites_solution_primary direct
_atom_sites_solution_secondary difmap
_audit_creation_method 'WinGX routine CIF_UPDATE'
_cell_angle_alpha 90
_cell_angle_beta 104.976(3)
_cell_angle_gamma 90
_cell_formula_units_Z 4
_cell_length_a 10.7779(3)
_cell_length_b 13.2103(4)
_cell_length_c 7.1372(2)
_cell_measurement_reflns_used 8764
_cell_measurement_temperature 295(2)
_cell_measurement_theta_max 29.4899
_cell_measurement_theta_min 1.951
_cell_volume 981.67(5)
_computing_cell_refinement
;
CrysAlis Pro (Oxford Diffraction, 2009)
;
_computing_data_collection
;
CrysAlis Pro (Oxford Diffraction, 2009)
;
_computing_data_reduction
;
CrysAlis Pro (Oxford Diffraction, 2009)
;
_computing_molecular_graphics
;
ORTEP-3 (Farrugia, 1997) and DIAMOND (Brandenburg, 2002)
;
_computing_publication_material
;
SHELXL97 (Sheldrick, 2008), PLATON (Spek, 2009) and WinGX
(Farrugia, 1999)
;
_computing_structure_refinement 'SHELXL97 (Sheldrick, 2008)'
_computing_structure_solution 'SHELXS97 (Sheldrick, 2008)'
_diffrn_ambient_temperature 295(2)
_diffrn_detector_area_resol_mean 10.434
_diffrn_measured_fraction_theta_full 0.999
_diffrn_measured_fraction_theta_max 0.999
_diffrn_measurement_device_type 'Oxford Diffraction Gemini R, CCD'
_diffrn_measurement_method '\w scans'
_diffrn_radiation_monochromator graphite
_diffrn_radiation_type MoK\a
_diffrn_radiation_wavelength 0.71073
_diffrn_reflns_av_R_equivalents 0.0271
_diffrn_reflns_limit_h_max 13
_diffrn_reflns_limit_h_min -13
_diffrn_reflns_limit_k_max 16
_diffrn_reflns_limit_k_min -16
_diffrn_reflns_limit_l_max 8
_diffrn_reflns_limit_l_min -8
_diffrn_reflns_number 15632
_diffrn_reflns_theta_full 25.5
_diffrn_reflns_theta_max 25.5
_diffrn_reflns_theta_min 1.96
_diffrn_standards_number 0
_exptl_absorpt_coefficient_mu 0.373
_exptl_absorpt_correction_T_max 0.982
_exptl_absorpt_correction_T_min 0.852
_exptl_absorpt_correction_type analytical
_exptl_absorpt_process_details
;
(CrysAlis Pro; Oxford Diffraction, 2009)
;
_exptl_crystal_colour colourless
_exptl_crystal_density_diffrn 1.527
_exptl_crystal_density_method 'not measured'
_exptl_crystal_description rod
_exptl_crystal_F_000 464
_exptl_crystal_size_max 0.55
_exptl_crystal_size_mid 0.09
_exptl_crystal_size_min 0.06
_refine_diff_density_max 0.161
_refine_diff_density_min -0.156
_refine_ls_extinction_method none
_refine_ls_goodness_of_fit_ref 1.079
_refine_ls_hydrogen_treatment constr
_refine_ls_matrix_type full
_refine_ls_number_parameters 136
_refine_ls_number_reflns 1829
_refine_ls_number_restraints 0
_refine_ls_restrained_S_all 1.079
_refine_ls_R_factor_all 0.035
_refine_ls_R_factor_gt 0.0282
_refine_ls_shift/su_max 0.001
_refine_ls_shift/su_mean 0.000
_refine_ls_structure_factor_coef Fsqd
_refine_ls_weighting_details 'calc w=1/[\s^2^(Fo^2^)+(0.0488P)^2^+0.0776P] where P=(Fo^2^+2Fc^2^)/3'
_refine_ls_weighting_scheme calc
_refine_ls_wR_factor_gt 0.0789
_refine_ls_wR_factor_ref 0.0805
_reflns_number_gt 1533
_reflns_number_total 1829
_reflns_threshold_expression I>2sigma(I)
_cod_data_source_file bx2280.cif
_cod_data_source_block I
_cod_original_cell_volume 981.69(5)
_cod_original_sg_symbol_H-M 'P 21/c'
_cod_database_code 2226370
_cod_database_fobs_code 2226370

loop_
_symmetry_equiv_pos_as_xyz
'x, y, z'
'-x, y+1/2, -z+1/2'
'-x, -y, -z'
'x, -y-1/2, z-1/2'

loop_
_atom_site_type_symbol
_atom_site_label
_atom_site_fract_x
_atom_site_fract_y
_atom_site_fract_z
_atom_site_U_iso_or_equiv
_atom_site_adp_type
_atom_site_calc_flag
_atom_site_refinement_flags
_atom_site_occupancy
_atom_site_disorder_assembly
_atom_site_disorder_group
C C1 0.31064(12) 0.29347(9) 0.57205(19) 0.0320(3) Uani d . 1 . .
C C2 0.44462(13) 0.28772(10) 0.6940(2) 0.0372(3) Uani d . 1 . .
H H2 0.4774 0.2228 0.7228 0.045 Uiso calc R 1 . .
C C3 0.52416(13) 0.36307(11) 0.7676(2) 0.0401(3) Uani d . 1 . .
H H3 0.6043 0.3415 0.8403 0.048 Uiso calc R 1 . .
C C4 0.50988(14) 0.47472(11) 0.7564(2) 0.0426(4) Uani d . 1 . .
C C5 0.12674(13) 0.18104(10) 0.42427(19) 0.0319(3) Uani d . 1 . .
C C6 0.03012(12) 0.25287(10) 0.38134(18) 0.0328(3) Uani d . 1 . .
H H6 0.0463 0.3197 0.4214 0.039 Uiso calc R 1 . .
C C7 -0.09097(13) 0.22302(11) 0.27750(19) 0.0367(3) Uani d . 1 . .
C C8 -0.11862(14) 0.12464(12) 0.2179(2) 0.0444(4) Uani d . 1 . .
H H8 -0.201 0.1061 0.149 0.053 Uiso calc R 1 . .
C C9 -0.02125(16) 0.05452(12) 0.2627(2) 0.0509(4) Uani d . 1 . .
H H9 -0.0383 -0.0123 0.2236 0.061 Uiso calc R 1 . .
C C10 0.10121(14) 0.08138(11) 0.3646(2) 0.0432(4) Uani d . 1 . .
H H10 0.1662 0.0331 0.3932 0.052 Uiso calc R 1 . .
N N1 0.25350(10) 0.20331(8) 0.53348(16) 0.0346(3) Uani d . 1 . .
H H1N 0.2998 0.1519 0.5813 0.042 Uiso calc R 1 . .
O O1 0.25666(9) 0.37411(7) 0.51038(16) 0.0479(3) Uani d . 1 . .
O O2 0.40462(10) 0.51612(8) 0.65145(18) 0.0565(3) Uani d . 1 . .
H H2A 0.3485 0.4673 0.5973 0.085 Uiso calc R 1 . .
O O3 0.59801(11) 0.52618(9) 0.84566(19) 0.0666(4) Uani d . 1 . .
Cl Cl1 -0.21185(3) 0.31393(3) 0.22262(6) 0.05280(16) Uani d . 1 . .

loop_
_atom_site_aniso_label
_atom_site_aniso_U_11
_atom_site_aniso_U_22
_atom_site_aniso_U_33
_atom_site_aniso_U_12
_atom_site_aniso_U_13
_atom_site_aniso_U_23
C1 0.0286(7) 0.0273(7) 0.0383(7) 0.0013(5) 0.0054(6) 0.0006(6)
C2 0.0316(7) 0.0292(7) 0.0465(8) 0.0040(6) 0.0023(6) 0.0016(6)
C3 0.0284(7) 0.0370(8) 0.0484(8) 0.0011(6) -0.0016(6) 0.0001(6)
C4 0.0387(8) 0.0345(8) 0.0524(9) -0.0072(6) 0.0080(7) -0.0053(6)
C5 0.0306(7) 0.0300(7) 0.0336(7) -0.0038(5) 0.0054(6) 0.0015(5)
C6 0.0314(7) 0.0286(7) 0.0358(7) -0.0026(6) 0.0042(6) 0.0003(5)
C7 0.0307(7) 0.0427(8) 0.0344(7) -0.0021(6) 0.0045(6) 0.0031(6)
C8 0.0362(8) 0.0462(9) 0.0461(8) -0.0128(7) 0.0019(6) -0.0033(7)
C9 0.0523(10) 0.0333(8) 0.0626(10) -0.0119(7) 0.0069(8) -0.0096(7)
C10 0.0411(8) 0.0294(7) 0.0560(9) -0.0008(6) 0.0070(7) -0.0021(6)
N1 0.0293(6) 0.0257(6) 0.0444(7) 0.0022(5) 0.0014(5) 0.0023(5)
O1 0.0340(5) 0.0281(5) 0.0707(7) 0.0001(4) -0.0058(5) 0.0070(5)
O2 0.0445(6) 0.0282(6) 0.0871(9) -0.0008(5) -0.0004(6) -0.0016(5)
O3 0.0538(7) 0.0450(7) 0.0886(9) -0.0191(6) -0.0038(6) -0.0113(6)
Cl1 0.0326(2) 0.0540(3) 0.0625(3) 0.00544(16) -0.00438(17) 0.00293(18)

loop_
_atom_type_symbol
_atom_type_description
_atom_type_scat_dispersion_real
_atom_type_scat_dispersion_imag
_atom_type_scat_source
C C 0.0033 0.0016 'International Tables Vol C Tables 4.2.6.8 and 6.1.1.4'
H H 0 0 'International Tables Vol C Tables 4.2.6.8 and 6.1.1.4'
N N 0.0061 0.0033 'International Tables Vol C Tables 4.2.6.8 and 6.1.1.4'
O O 0.0106 0.006 'International Tables Vol C Tables 4.2.6.8 and 6.1.1.4'
Cl Cl 0.1484 0.1585 'International Tables Vol C Tables 4.2.6.8 and 6.1.1.4'

loop_
_geom_angle_atom_site_label_1
_geom_angle_atom_site_label_2
_geom_angle_atom_site_label_3
_geom_angle_site_symmetry_1
_geom_angle_site_symmetry_3
_geom_angle
_geom_angle_publ_flag
O1 C1 N1 . . 122.96(12) ?
O1 C1 C2 . . 123.32(12) ?
N1 C1 C2 . . 113.72(11) ?
C3 C2 C1 . . 128.61(13) ?
C3 C2 H2 . . 115.7 ?
C1 C2 H2 . . 115.7 ?
C2 C3 C4 . . 132.50(13) ?
C2 C3 H3 . . 113.7 ?
C4 C3 H3 . . 113.7 ?
O3 C4 O2 . . 120.99(14) ?
O3 C4 C3 . . 118.36(14) ?
O2 C4 C3 . . 120.65(13) ?
C6 C5 C10 . . 120.27(12) ?
C6 C5 N1 . . 122.87(11) ?
C10 C5 N1 . . 116.85(12) ?
C7 C6 C5 . . 118.41(12) ?
C7 C6 H6 . . 120.8 ?
C5 C6 H6 . . 120.8 ?
C8 C7 C6 . . 122.32(13) ?
C8 C7 Cl1 . . 119.50(11) ?
C6 C7 Cl1 . . 118.19(11) ?
C9 C8 C7 . . 118.25(13) ?
C9 C8 H8 . . 120.9 ?
C7 C8 H8 . . 120.9 ?
C8 C9 C10 . . 121.25(14) ?
C8 C9 H9 . . 119.4 ?
C10 C9 H9 . . 119.4 ?
C9 C10 C5 . . 119.50(14) ?
C9 C10 H10 . . 120.2 ?
C5 C10 H10 . . 120.2 ?
C1 N1 C5 . . 128.71(11) ?
C1 N1 H1N . . 115.6 ?
C5 N1 H1N . . 115.6 ?
C4 O2 H2A . . 109.5 ?

loop_
_geom_bond_atom_site_label_1
_geom_bond_atom_site_label_2
_geom_bond_site_symmetry_2
_geom_bond_distance
_geom_bond_publ_flag
C1 O1 . 1.2389(16) ?
C1 N1 . 1.3364(17) ?
C1 C2 . 1.4828(19) ?
C2 C3 . 1.330(2) ?
C2 H2 . 0.93 ?
C3 C4 . 1.483(2) ?
C3 H3 . 0.93 ?
C4 O3 . 1.2073(18) ?
C4 O2 . 1.3069(18) ?
C5 C6 . 1.3834(19) ?
C5 C10 . 1.3891(19) ?
C5 N1 . 1.4178(17) ?
C6 C7 . 1.3813(18) ?
C6 H6 . 0.93 ?
C7 C8 . 1.376(2) ?
C7 Cl1 . 1.7404(15) ?
C8 C9 . 1.374(2) ?
C8 H8 . 0.93 ?
C9 C10 . 1.379(2) ?
C9 H9 . 0.93 ?
C10 H10 . 0.93 ?
N1 H1N . 0.86 ?
O2 H2A . 0.90 ?

loop_
_geom_hbond_atom_site_label_D
_geom_hbond_atom_site_label_H
_geom_hbond_atom_site_label_A
_geom_hbond_site_symmetry_A
_geom_hbond_distance_DH
_geom_hbond_distance_HA
_geom_hbond_distance_DA
_geom_hbond_angle_DHA
O2 H2A O1 . 0.90 1.60 2.4992(14) 176
N1 H1N O3 2_646 0.86 1.99 2.8403(15) 172
C6 H6 O1 . 0.93 2.31 2.8658(16) 118

loop_
_geom_torsion_atom_site_label_1
_geom_torsion_atom_site_label_2
_geom_torsion_atom_site_label_3
_geom_torsion_atom_site_label_4
_geom_torsion_site_symmetry_1
_geom_torsion_site_symmetry_2
_geom_torsion_site_symmetry_3
_geom_torsion_site_symmetry_4
_geom_torsion
_geom_torsion_publ_flag
O1 C1 C2 C3 . . . . 5.1(2) ?
N1 C1 C2 C3 . . . . -175.30(14) ?
C1 C2 C3 C4 . . . . 0.0(3) ?
C2 C3 C4 O3 . . . . 177.02(16) ?
C2 C3 C4 O2 . . . . -3.3(3) ?
C10 C5 C6 C7 . . . . -0.4(2) ?
N1 C5 C6 C7 . . . . -178.62(12) ?
C5 C6 C7 C8 . . . . 0.8(2) ?
C5 C6 C7 Cl1 . . . . -179.60(10) ?
C6 C7 C8 C9 . . . . -0.5(2) ?
Cl1 C7 C8 C9 . . . . 179.82(12) ?
C7 C8 C9 C10 . . . . 0.0(2) ?
C8 C9 C10 C5 . . . . 0.4(2) ?
C6 C5 C10 C9 . . . . -0.2(2) ?
N1 C5 C10 C9 . . . . 178.16(13) ?
O1 C1 N1 C5 . . . . -1.2(2) ?
C2 C1 N1 C5 . . . . 179.26(12) ?
C6 C5 N1 C1 . . . . -17.6(2) ?
C10 C5 N1 C1 . . . . 164.11(13) ?

loop_
_cod_related_entry_id
_cod_related_entry_database
_cod_related_entry_code
1 ChemSpider 1267542
